data_7205923
loop_
_publ_author_name
'Furman, Joshua D.'
'Burwood, Ryan P.'
'Tang, Min'
'Mikhailovsky, Alexander A.'
'Cheetham, Anthony K.'

_publ_section_title
;
 Understanding ligand-centred photoluminescence through flexibility and
 bonding of anthraquinone inorganic--organic frameworks
;
_journal_issue 18
_journal_name_full 'Journal of Materials Chemistry'
_journal_page_first 6595
_journal_paper_doi 10.1039/c0jm03907a
_journal_volume 21
_journal_year 2011
_chemical_formula_moiety 'C16 H10 Mn O8, 2(H2 O)'
_chemical_formula_sum 'C16 H14 Mn O10'
_chemical_formula_weight 421.21
_chemical_name_common 'Manganese anthraquinone-2,3-dicarboxylate'
_chemical_name_systematic
;
?
;
_space_group_IT_number 2
_symmetry_cell_setting triclinic
_symmetry_space_group_name_Hall '-P 1'
_symmetry_space_group_name_H-M 'P -1'
_atom_sites_solution_hydrogens geom
_atom_sites_solution_primary direct
_atom_sites_solution_secondary difmap
_audit_creation_method SHELXL-97
_cell_angle_alpha 89.639(6)
_cell_angle_beta 85.173(6)
_cell_angle_gamma 83.485(7)
_cell_formula_units_Z 2
_cell_length_a 5.799(2)
_cell_length_b 7.477(3)
_cell_length_c 18.493(7)
_cell_measurement_reflns_used 85
_cell_measurement_temperature 298(2)
_cell_measurement_theta_max 24.06
_cell_measurement_theta_min 2.89
_cell_volume 793.8(5)
_computing_cell_refinement 'Bruker XSCANS'
_computing_data_collection 'Bruker XSCANS'
_computing_data_reduction 'Bruker SHELXTL'
_computing_molecular_graphics 'Bruker SHELXTL'
_computing_publication_material 'Bruker SHELXTL'
_computing_structure_refinement 'SHELXL-97 (Sheldrick, 1997)'
_computing_structure_solution 'SHELXS-97 (Sheldrick, 1990)'
_diffrn_ambient_temperature 298(2)
_diffrn_measured_fraction_theta_full 0.988
_diffrn_measured_fraction_theta_max 0.988
_diffrn_measurement_device_type 'Bruker P4'
_diffrn_measurement_method 'psi and omega scans'
_diffrn_radiation_monochromator graphite
_diffrn_radiation_source 'fine-focus sealed tube'
_diffrn_radiation_type MoK\a
_diffrn_radiation_wavelength 0.71073
_diffrn_reflns_av_R_equivalents 0.0777
_diffrn_reflns_av_sigmaI/netI 0.1325
_diffrn_reflns_limit_h_max 7
_diffrn_reflns_limit_h_min -7
_diffrn_reflns_limit_k_max 8
_diffrn_reflns_limit_k_min -9
_diffrn_reflns_limit_l_max 22
_diffrn_reflns_limit_l_min -22
_diffrn_reflns_number 6413
_diffrn_reflns_theta_full 25.68
_diffrn_reflns_theta_max 25.68
_diffrn_reflns_theta_min 2.21
_diffrn_standards_decay_% 0
_diffrn_standards_interval_count 0
_diffrn_standards_number 0
_exptl_absorpt_coefficient_mu 0.891
_exptl_absorpt_correction_T_max 0.982
_exptl_absorpt_correction_T_min 0.918
_exptl_absorpt_correction_type multi-scan
_exptl_absorpt_process_details SADABS
_exptl_crystal_colour 'transparent yellow'
_exptl_crystal_density_diffrn 1.762
_exptl_crystal_density_method 'not measured'
_exptl_crystal_description 'square plate'
_exptl_crystal_F_000 430
_exptl_crystal_size_max 0.1
_exptl_crystal_size_mid 0.08
_exptl_crystal_size_min 0.02
_refine_diff_density_max 1.242
_refine_diff_density_min -0.554
_refine_diff_density_rms 0.132
_refine_ls_extinction_method none
_refine_ls_goodness_of_fit_ref 1.041
_refine_ls_hydrogen_treatment mixed
_refine_ls_matrix_type full
_refine_ls_number_parameters 274
_refine_ls_number_reflns 2965
_refine_ls_number_restraints 12
_refine_ls_restrained_S_all 1.041
_refine_ls_R_factor_all 0.1359
_refine_ls_R_factor_gt 0.0806
_refine_ls_shift/su_max 0.001
_refine_ls_shift/su_mean 0.000
_refine_ls_structure_factor_coef Fsqd
_refine_ls_weighting_details 'calc w=1/[\s^2^(Fo^2^)+(0.1068P)^2^+0.0000P] where P=(Fo^2^+2Fc^2^)/3'
_refine_ls_weighting_scheme calc
_refine_ls_wR_factor_gt 0.1826
_refine_ls_wR_factor_ref 0.2093
_reflns_number_gt 1810
_reflns_number_total 2965
_reflns_threshold_expression >2sigma(I)
_cod_data_source_file c0jm03907a.txt
_cod_data_source_block MnAQDCC
_cod_depositor_comments
;
The following automatic conversions were performed:
'_symmetry_cell_setting' value 'Triclinic' changed to 'triclinic'
according to '/home/saulius/struct/CIF-dictionaries/cif_core.dic'
dictionary named 'cif_core.dic' version 2.4.1 from 2010-06-29.

Automatic conversion script
Id: cif_fix_enum 1555 2011-01-17 13:19:09Z saulius 
;
_cod_database_code 7205923

loop_
_symmetry_equiv_pos_as_xyz
'x, y, z'
'-x, -y, -z'

loop_
_atom_site_label
_atom_site_type_symbol
_atom_site_fract_x
_atom_site_fract_y
_atom_site_fract_z
_atom_site_U_iso_or_equiv
_atom_site_adp_type
_atom_site_occupancy
_atom_site_symmetry_multiplicity
_atom_site_calc_flag
_atom_site_refinement_flags
_atom_site_disorder_assembly
_atom_site_disorder_group
Mn1 Mn 0.48607(17) 0.75368(14) 1.04047(6) 0.0157(3) Uani 1 1 d . . .
C1 C -0.1858(12) 0.8437(10) 0.7845(4) 0.0238(17) Uani 1 1 d . . .
H1 H -0.3318 0.9100 0.7907 0.029 Uiso 1 1 calc R . .
C2 C -0.0732(10) 0.7944(8) 0.8436(3) 0.0130(14) Uani 1 1 d . . .
C3 C 0.1443(11) 0.6930(9) 0.8355(4) 0.0167(15) Uani 1 1 d . . .
C4 C 0.2459(12) 0.6461(9) 0.7671(4) 0.0219(16) Uani 1 1 d . . .
H4 H 0.3920 0.5797 0.7617 0.026 Uiso 1 1 calc R . .
C5 C 0.1272(12) 0.6992(10) 0.7050(4) 0.0232(16) Uani 1 1 d . . .
C6 C 0.2343(12) 0.6450(10) 0.6314(4) 0.0266(17) Uani 1 1 d . . .
C7 C 0.1067(13) 0.7054(10) 0.5682(4) 0.0274(18) Uani 1 1 d . . .
C8 C 0.2026(15) 0.6631(12) 0.4990(4) 0.040(2) Uani 1 1 d . . .
H8 H 0.3522 0.6031 0.4919 0.048 Uiso 1 1 calc R . .
C9 C 0.0753(17) 0.7102(12) 0.4391(4) 0.044(2) Uani 1 1 d . . .
H9 H 0.1408 0.6829 0.3922 0.053 Uiso 1 1 calc R . .
C10 C -0.1457(16) 0.7964(12) 0.4501(4) 0.044(2) Uani 1 1 d . . .
H10 H -0.2318 0.8257 0.4106 0.053 Uiso 1 1 calc R . .
C11 C -0.2430(15) 0.8408(12) 0.5200(4) 0.040(2) Uani 1 1 d . . .
H11 H -0.3932 0.8998 0.5271 0.048 Uiso 1 1 calc R . .
C12 C -0.1170(14) 0.7975(11) 0.5787(4) 0.0303(18) Uani 1 1 d . . .
C13 C -0.2257(12) 0.8534(10) 0.6513(4) 0.0284(18) Uani 1 1 d . . .
C14 C -0.0919(12) 0.7991(10) 0.7148(4) 0.0228(16) Uani 1 1 d . . .
C15 C -0.1978(11) 0.8308(9) 0.9189(4) 0.0208(16) Uani 1 1 d . . .
C16 C 0.2806(11) 0.6410(9) 0.9002(4) 0.0177(15) Uani 1 1 d . . .
O1 O -0.4161(9) 0.9432(9) 0.6593(3) 0.0493(17) Uani 1 1 d . . .
O2 O 0.4233(9) 0.5537(9) 0.6248(3) 0.0514(18) Uani 1 1 d . . .
O3 O -0.2845(8) 0.9862(7) 0.9338(3) 0.0301(13) Uani 1 1 d . . .
O4 O -0.2148(8) 0.6984(6) 0.9577(3) 0.0231(12) Uani 1 1 d . . .
O5 O 0.2932(8) 0.7686(6) 0.9444(2) 0.0220(11) Uani 1 1 d . . .
O6 O 0.3677(8) 0.4840(7) 0.9050(3) 0.0286(12) Uani 1 1 d . . .
H7A H 0.741(14) 0.992(3) 1.095(4) 0.040(12) Uiso 1 1 d D . .
H7B H 0.718(13) 0.890(9) 1.1482(12) 0.040(12) Uiso 1 1 d D . .
O7 O 0.7431(9) 0.8749(7) 1.1006(3) 0.0245(12) Uani 1 1 d D . .
H8A H 0.056(10) 0.699(8) 1.067(3) 0.040(12) Uiso 1 1 d D . .
H8B H 0.164(12) 0.541(4) 1.077(4) 0.040(12) Uiso 1 1 d D . .
O8 O 0.1720(8) 0.6512(7) 1.0946(3) 0.0281(13) Uani 1 1 d D . .
H9A H 0.608(16) 0.882(13) 0.281(5) 0.12(5) Uiso 1 1 d D . .
H9B H 0.637(17) 0.728(9) 0.257(6) 0.09(5) Uiso 1 1 d D . .
O9 O 0.7141(14) 0.8246(11) 0.2474(4) 0.064(2) Uani 1 1 d D . .
H10A H 0.18(2) 0.564(5) 0.242(8) 0.14(6) Uiso 1 1 d D . .
H10B H 0.040(7) 0.69(2) 0.259(11) 0.24(10) Uiso 1 1 d D . .
O10 O 0.1933(14) 0.6813(12) 0.2471(4) 0.065(2) Uani 1 1 d D . .

loop_
_atom_site_aniso_label
_atom_site_aniso_U_11
_atom_site_aniso_U_22
_atom_site_aniso_U_33
_atom_site_aniso_U_23
_atom_site_aniso_U_13
_atom_site_aniso_U_12
Mn1 0.0152(6) 0.0141(6) 0.0174(6) -0.0010(4) -0.0031(4) 0.0017(4)
C1 0.017(4) 0.021(4) 0.032(4) -0.003(3) -0.005(3) 0.007(3)
C2 0.013(3) 0.011(3) 0.015(3) 0.002(3) -0.002(3) 0.002(3)
C3 0.018(3) 0.015(4) 0.017(4) -0.001(3) -0.001(3) -0.002(3)
C4 0.021(4) 0.016(4) 0.026(4) 0.003(3) 0.005(3) 0.006(3)
C5 0.030(4) 0.024(4) 0.017(4) 0.001(3) -0.003(3) -0.006(3)
C6 0.022(4) 0.026(4) 0.030(4) -0.003(3) 0.001(3) 0.002(3)
C7 0.030(4) 0.032(5) 0.020(4) 0.006(3) -0.005(3) 0.001(4)
C8 0.046(5) 0.053(6) 0.020(4) -0.002(4) 0.004(4) -0.011(4)
C9 0.064(6) 0.041(5) 0.023(5) 0.005(4) -0.001(4) 0.007(5)
C10 0.057(6) 0.050(6) 0.023(5) 0.004(4) -0.010(4) 0.007(5)
C11 0.037(5) 0.044(6) 0.038(5) 0.002(4) -0.008(4) 0.001(4)
C12 0.035(4) 0.035(5) 0.020(4) -0.001(3) -0.004(3) -0.001(4)
C13 0.021(4) 0.034(5) 0.028(4) -0.008(4) -0.004(3) 0.009(3)
C14 0.027(4) 0.023(4) 0.020(4) 0.001(3) -0.010(3) 0.000(3)
C15 0.012(3) 0.016(4) 0.033(4) -0.005(3) -0.006(3) 0.007(3)
C16 0.008(3) 0.021(4) 0.023(4) 0.007(3) -0.001(3) 0.001(3)
O1 0.034(3) 0.074(5) 0.033(3) -0.003(3) -0.009(3) 0.027(3)
O2 0.034(3) 0.080(5) 0.033(3) -0.008(3) -0.003(3) 0.026(3)
O3 0.017(3) 0.022(3) 0.048(3) -0.015(2) 0.003(2) 0.006(2)
O4 0.021(3) 0.022(3) 0.025(3) 0.000(2) 0.002(2) 0.001(2)
O5 0.025(3) 0.025(3) 0.018(3) -0.001(2) -0.009(2) -0.002(2)
O6 0.026(3) 0.024(3) 0.035(3) 0.004(2) -0.010(2) 0.004(2)
O7 0.030(3) 0.022(3) 0.022(3) 0.000(2) -0.007(2) 0.000(2)
O8 0.021(3) 0.025(3) 0.037(3) -0.002(2) 0.000(2) 0.004(2)
O9 0.085(5) 0.062(5) 0.038(4) -0.003(4) 0.004(4) 0.012(5)
O10 0.073(5) 0.074(6) 0.046(4) -0.009(4) -0.006(4) 0.000(4)

loop_
_atom_type_symbol
_atom_type_description
_atom_type_scat_dispersion_real
_atom_type_scat_dispersion_imag
_atom_type_scat_source
C C 0.0033 0.0016 'International Tables Vol C Tables 4.2.6.8 and 6.1.1.4'
H H 0.0000 0.0000 'International Tables Vol C Tables 4.2.6.8 and 6.1.1.4'
O O 0.0106 0.0060 'International Tables Vol C Tables 4.2.6.8 and 6.1.1.4'
Mn Mn 0.3368 0.7283 'International Tables Vol C Tables 4.2.6.8 and 6.1.1.4'

loop_
_geom_angle_atom_site_label_1
_geom_angle_atom_site_label_2
_geom_angle_atom_site_label_3
_geom_angle
_geom_angle_site_symmetry_1
_geom_angle_site_symmetry_3
_geom_angle_publ_flag
O6 Mn1 O5 128.19(19) 2_667 . ?
O6 Mn1 O3 139.7(2) 2_667 2_577 ?
O5 Mn1 O3 83.62(19) . 2_577 ?
O6 Mn1 O7 80.82(19) 2_667 . ?
O5 Mn1 O7 145.88(19) . . ?
O3 Mn1 O7 81.38(19) 2_577 . ?
O6 Mn1 O8 77.69(19) 2_667 . ?
O5 Mn1 O8 84.82(19) . . ?
O3 Mn1 O8 82.25(19) 2_577 . ?
O7 Mn1 O8 122.9(2) . . ?
O6 Mn1 O4 86.14(18) 2_667 1_655 ?
O5 Mn1 O4 81.69(18) . 1_655 ?
O3 Mn1 O4 127.04(19) 2_577 1_655 ?
O7 Mn1 O4 83.24(18) . 1_655 ?
O8 Mn1 O4 145.60(19) . 1_655 ?
C2 C1 C14 122.3(6) . . ?
C2 C1 H1 118.9 . . ?
C14 C1 H1 118.9 . . ?
C1 C2 C3 119.9(6) . . ?
C1 C2 C15 119.4(6) . . ?
C3 C2 C15 120.3(6) . . ?
C4 C3 C2 120.0(6) . . ?
C4 C3 C16 118.4(6) . . ?
C2 C3 C16 121.5(6) . . ?
C3 C4 C5 119.9(6) . . ?
C3 C4 H4 120.0 . . ?
C5 C4 H4 120.0 . . ?
C14 C5 C4 118.7(6) . . ?
C14 C5 C6 121.3(6) . . ?
C4 C5 C6 119.9(6) . . ?
O2 C6 C7 122.1(7) . . ?
O2 C6 C5 119.7(7) . . ?
C7 C6 C5 118.2(6) . . ?
C8 C7 C12 119.8(7) . . ?
C8 C7 C6 120.2(7) . . ?
C12 C7 C6 119.9(6) . . ?
C7 C8 C9 120.2(8) . . ?
C7 C8 H8 119.9 . . ?
C9 C8 H8 119.9 . . ?
C10 C9 C8 119.5(8) . . ?
C10 C9 H9 120.3 . . ?
C8 C9 H9 120.3 . . ?
C9 C10 C11 120.5(8) . . ?
C9 C10 H10 119.7 . . ?
C11 C10 H10 119.7 . . ?
C12 C11 C10 120.0(8) . . ?
C12 C11 H11 120.0 . . ?
C10 C11 H11 120.0 . . ?
C11 C12 C7 119.9(7) . . ?
C11 C12 C13 117.7(7) . . ?
C7 C12 C13 122.4(7) . . ?
O1 C13 C12 121.7(7) . . ?
O1 C13 C14 121.0(6) . . ?
C12 C13 C14 117.3(6) . . ?
C1 C14 C5 119.2(6) . . ?
C1 C14 C13 120.3(6) . . ?
C5 C14 C13 120.5(6) . . ?
O4 C15 O3 125.9(7) . . ?
O4 C15 C2 115.9(6) . . ?
O3 C15 C2 118.1(6) . . ?
O6 C16 O5 126.8(6) . . ?
O6 C16 C3 118.3(6) . . ?
O5 C16 C3 114.9(6) . . ?
C15 O3 Mn1 171.8(5) . 2_577 ?
C15 O4 Mn1 109.9(4) . 1_455 ?
C16 O5 Mn1 126.5(4) . . ?
C16 O6 Mn1 156.0(5) . 2_667 ?
Mn1 O7 H7A 114(5) . . ?
Mn1 O7 H7B 120(5) . . ?
H7A O7 H7B 90(4) . . ?
Mn1 O8 H8A 103(5) . . ?
Mn1 O8 H8B 108(5) . . ?
H8A O8 H8B 91(4) . . ?
H9A O9 H9B 85(4) . . ?
H10A O10 H10B 86(4) . . ?

loop_
_geom_bond_atom_site_label_1
_geom_bond_atom_site_label_2
_geom_bond_distance
_geom_bond_site_symmetry_2
_geom_bond_publ_flag
Mn1 O6 2.162(5) 2_667 ?
Mn1 O5 2.174(5) . ?
Mn1 O3 2.185(5) 2_577 ?
Mn1 O7 2.208(5) . ?
Mn1 O8 2.215(5) . ?
Mn1 O4 2.218(5) 1_655 ?
C1 C2 1.348(9) . ?
C1 C14 1.383(9) . ?
C1 H1 0.9300 . ?
C2 C3 1.393(9) . ?
C2 C15 1.526(9) . ?
C3 C4 1.380(9) . ?
C3 C16 1.513(9) . ?
C4 C5 1.420(9) . ?
C4 H4 0.9300 . ?
C5 C14 1.397(10) . ?
C5 C6 1.486(10) . ?
C6 O2 1.221(8) . ?
C6 C7 1.477(10) . ?
C7 C8 1.376(10) . ?
C7 C12 1.397(10) . ?
C8 C9 1.403(11) . ?
C8 H8 0.9300 . ?
C9 C10 1.368(12) . ?
C9 H9 0.9300 . ?
C10 C11 1.393(11) . ?
C10 H10 0.9300 . ?
C11 C12 1.375(11) . ?
C11 H11 0.9300 . ?
C12 C13 1.476(10) . ?
C13 O1 1.224(8) . ?
C13 C14 1.492(10) . ?
C15 O4 1.227(8) . ?
C15 O3 1.236(8) . ?
C16 O6 1.229(8) . ?
C16 O5 1.272(8) . ?
O3 Mn1 2.185(5) 2_577 ?
O4 Mn1 2.218(5) 1_455 ?
O6 Mn1 2.162(5) 2_667 ?
O7 H7A 0.88(2) . ?
O7 H7B 0.89(2) . ?
O8 H8A 0.91(2) . ?
O8 H8B 0.89(2) . ?
O9 H9A 0.90(2) . ?
O9 H9B 0.90(2) . ?
O10 H10A 0.89(2) . ?
O10 H10B 0.89(2) . ?

loop_
_geom_hbond_atom_site_label_D
_geom_hbond_atom_site_label_H
_geom_hbond_atom_site_label_A
_geom_hbond_distance_DH
_geom_hbond_distance_HA
_geom_hbond_distance_DA
_geom_hbond_angle_DHA
_geom_hbond_site_symmetry_A
O7 H7A O5 0.88(2) 1.92(3) 2.777(7) 164(7) 2_677
O7 H7B O9 0.89(2) 1.90(3) 2.733(9) 157(6) 1_556
O8 H8A O7 0.91(2) 2.16(6) 2.830(7) 129(6) 1_455
O8 H8B O4 0.89(2) 1.89(2) 2.770(7) 168(7) 2_567
O9 H9A O1 0.90(2) 1.92(3) 2.798(9) 165(10) 2_576
O9 H9B O10 0.90(2) 2.66(9) 3.318(12) 131(9) .
O10 H10B O9 0.89(2) 2.06(9) 2.862(12) 149(16) 1_455

loop_
_geom_torsion_atom_site_label_1
_geom_torsion_atom_site_label_2
_geom_torsion_atom_site_label_3
_geom_torsion_atom_site_label_4
_geom_torsion
_geom_torsion_site_symmetry_1
_geom_torsion_site_symmetry_2
_geom_torsion_site_symmetry_3
_geom_torsion_site_symmetry_4
_geom_torsion_publ_flag
C14 C1 C2 C3 -0.8(11) . . . . ?
C14 C1 C2 C15 -173.5(7) . . . . ?
C1 C2 C3 C4 1.2(10) . . . . ?
C15 C2 C3 C4 173.8(6) . . . . ?
C1 C2 C3 C16 177.6(6) . . . . ?
C15 C2 C3 C16 -9.7(10) . . . . ?
C2 C3 C4 C5 -0.8(10) . . . . ?
C16 C3 C4 C5 -177.4(6) . . . . ?
C3 C4 C5 C14 0.1(11) . . . . ?
C3 C4 C5 C6 -178.6(7) . . . . ?
C14 C5 C6 O2 -178.1(8) . . . . ?
C4 C5 C6 O2 0.6(11) . . . . ?
C14 C5 C6 C7 2.2(11) . . . . ?
C4 C5 C6 C7 -179.1(7) . . . . ?
O2 C6 C7 C8 -1.7(12) . . . . ?
C5 C6 C7 C8 178.0(7) . . . . ?
O2 C6 C7 C12 174.9(8) . . . . ?
C5 C6 C7 C12 -5.4(11) . . . . ?
C12 C7 C8 C9 -0.8(13) . . . . ?
C6 C7 C8 C9 175.9(8) . . . . ?
C7 C8 C9 C10 -0.8(13) . . . . ?
C8 C9 C10 C11 1.3(14) . . . . ?
C9 C10 C11 C12 -0.2(14) . . . . ?
C10 C11 C12 C7 -1.4(13) . . . . ?
C10 C11 C12 C13 177.9(8) . . . . ?
C8 C7 C12 C11 1.9(12) . . . . ?
C6 C7 C12 C11 -174.8(7) . . . . ?
C8 C7 C12 C13 -177.4(8) . . . . ?
C6 C7 C12 C13 6.0(12) . . . . ?
C11 C12 C13 O1 -3.7(13) . . . . ?
C7 C12 C13 O1 175.6(8) . . . . ?
C11 C12 C13 C14 177.5(7) . . . . ?
C7 C12 C13 C14 -3.2(12) . . . . ?
C2 C1 C14 C5 0.1(11) . . . . ?
C2 C1 C14 C13 178.7(7) . . . . ?
C4 C5 C14 C1 0.2(11) . . . . ?
C6 C5 C14 C1 178.9(7) . . . . ?
C4 C5 C14 C13 -178.3(7) . . . . ?
C6 C5 C14 C13 0.4(11) . . . . ?
O1 C13 C14 C1 2.6(12) . . . . ?
C12 C13 C14 C1 -178.6(7) . . . . ?
O1 C13 C14 C5 -178.9(8) . . . . ?
C12 C13 C14 C5 -0.1(11) . . . . ?
C1 C2 C15 O4 121.8(7) . . . . ?
C3 C2 C15 O4 -50.9(9) . . . . ?
C1 C2 C15 O3 -53.7(9) . . . . ?
C3 C2 C15 O3 133.6(7) . . . . ?
C4 C3 C16 O6 -50.2(9) . . . . ?
C2 C3 C16 O6 133.3(7) . . . . ?
C4 C3 C16 O5 129.4(7) . . . . ?
C2 C3 C16 O5 -47.1(9) . . . . ?
O4 C15 O3 Mn1 -66(4) . . . 2_577 ?
C2 C15 O3 Mn1 109(4) . . . 2_577 ?
O3 C15 O4 Mn1 19.0(9) . . . 1_455 ?
C2 C15 O4 Mn1 -156.1(4) . . . 1_455 ?
O6 C16 O5 Mn1 2.9(10) . . . . ?
C3 C16 O5 Mn1 -176.7(4) . . . . ?
O6 Mn1 O5 C16 -14.6(6) 2_667 . . . ?
O3 Mn1 O5 C16 -167.2(5) 2_577 . . . ?
O7 Mn1 O5 C16 128.5(5) . . . . ?
O8 Mn1 O5 C16 -84.5(5) . . . . ?
O4 Mn1 O5 C16 63.8(5) 1_655 . . . ?
O5 C16 O6 Mn1 21.7(16) . . . 2_667 ?
C3 C16 O6 Mn1 -158.8(8) . . . 2_667 ?
